data_4074478
loop_
_publ_author_name
'Coles, Stuart R.'
'Clarkson, Guy J.'
'Gott, Andrew L.'
'Munslow, Ian J.'
'Spitzmesser, Stefan K.'
'Scott, Peter'

_publ_section_title
;
 Half-Sandwich Group 4 Salicyloxazoline Catalysts
;
_journal_issue 26
_journal_name_full Organometallics
_journal_page_first 6019
_journal_paper_doi 10.1021/om060687h
_journal_volume 25
_journal_year 2006
_chemical_formula_sum 'C28 H41.5 Cl2 N O2.25 Zr'
_chemical_formula_weight 590.24
_chemical_name_systematic
; 
 ? 
;
_space_group_IT_number 14
_symmetry_cell_setting monoclinic
_symmetry_space_group_name_Hall '-P 2yn'
_symmetry_space_group_name_H-M 'P 1 21/n 1'
_atom_sites_solution_hydrogens geom
_atom_sites_solution_primary direct
_atom_sites_solution_secondary difmap
_audit_creation_method SHELXL-97
_cell_angle_alpha 90.00
_cell_angle_beta 98.4590(10)
_cell_angle_gamma 90.00
_cell_formula_units_Z 4
_cell_length_a 9.8486(3)
_cell_length_b 13.7408(4)
_cell_length_c 22.8455(6)
_cell_measurement_reflns_used 7211
_cell_measurement_temperature 180(2)
_cell_measurement_theta_max 27.5
_cell_measurement_theta_min 2.80
_cell_volume 3058.00(15)
_computing_cell_refinement 'SAINT (Siemens, 1995)'
_computing_data_collection 'SMART (Siemens, 1994)'
_computing_data_reduction 'SAINT (Siemens, 1995)'
_computing_molecular_graphics 'SHELXTL (Sheldrick, 1997)'
_computing_publication_material 'SHELXTL (Sheldrick, 1997)'
_computing_structure_refinement 'SHELXL-97 (Sheldrick, 1997)'
_computing_structure_solution 'SHELXS-97 (Sheldrick, 1990)'
_diffrn_ambient_temperature 180(2)
_diffrn_detector_area_resol_mean 8.192
_diffrn_measured_fraction_theta_full 0.991
_diffrn_measured_fraction_theta_max 0.912
_diffrn_measurement_device_type 'Siemens SMART diffractometer'
_diffrn_measurement_method '\w scans'
_diffrn_radiation_monochromator graphite
_diffrn_radiation_source 'fine-focus sealed tube'
_diffrn_radiation_type MoK\a
_diffrn_radiation_wavelength 0.71073
_diffrn_reflns_av_R_equivalents 0.0912
_diffrn_reflns_av_sigmaI/netI 0.1418
_diffrn_reflns_limit_h_max 10
_diffrn_reflns_limit_h_min -12
_diffrn_reflns_limit_k_max 14
_diffrn_reflns_limit_k_min -18
_diffrn_reflns_limit_l_max 29
_diffrn_reflns_limit_l_min -26
_diffrn_reflns_number 19166
_diffrn_reflns_theta_full 27.50
_diffrn_reflns_theta_max 28.96
_diffrn_reflns_theta_min 2.15
_diffrn_standards_decay_% nil
_exptl_absorpt_coefficient_mu 0.558
_exptl_absorpt_correction_T_max 0.9160
_exptl_absorpt_correction_T_min 0.8344
_exptl_absorpt_correction_type multi-scan
_exptl_absorpt_process_details 'SADABS (Sheldrick, 1996)'
_exptl_crystal_colour colourless
_exptl_crystal_density_diffrn 1.282
_exptl_crystal_density_method 'not measured'
_exptl_crystal_description block
_exptl_crystal_F_000 1234
_exptl_crystal_size_max 0.21
_exptl_crystal_size_mid 0.17
_exptl_crystal_size_min 0.16
_refine_diff_density_max 0.849
_refine_diff_density_min -0.810
_refine_diff_density_rms 0.104
_refine_ls_extinction_method none
_refine_ls_goodness_of_fit_ref 0.899
_refine_ls_hydrogen_treatment constr
_refine_ls_matrix_type full
_refine_ls_number_parameters 327
_refine_ls_number_reflns 7387
_refine_ls_number_restraints 4
_refine_ls_restrained_S_all 0.904
_refine_ls_R_factor_all 0.1158
_refine_ls_R_factor_gt 0.0523
_refine_ls_shift/su_max 0.001
_refine_ls_shift/su_mean 0.000
_refine_ls_structure_factor_coef Fsqd
_refine_ls_weighting_details 'calc w=1/[\s^2^(Fo^2^)+(0.0471P)^2^+0.0000P] where P=(Fo^2^+2Fc^2^)/3'
_refine_ls_weighting_scheme calc
_refine_ls_wR_factor_gt 0.1084
_refine_ls_wR_factor_ref 0.1238
_reflns_number_gt 4059
_reflns_number_total 7387
_reflns_threshold_expression >2sigma(I)
_cod_data_source_file om060687hsi20060731_115617.cif
_cod_data_source_block src2
_cod_original_cell_volume 3057.99(15)
_cod_original_sg_symbol_H-M P2(1)/n
_cod_original_formula_sum 'C28 H41.50 Cl2 N O2.25 Zr'
_cod_database_code 4074478

loop_
_symmetry_equiv_pos_as_xyz
'x, y, z'
'-x+1/2, y+1/2, -z+1/2'
'-x, -y, -z'
'x-1/2, -y-1/2, z-1/2'

loop_
_atom_site_label
_atom_site_type_symbol
_atom_site_fract_x
_atom_site_fract_y
_atom_site_fract_z
_atom_site_U_iso_or_equiv
_atom_site_adp_type
_atom_site_occupancy
_atom_site_symmetry_multiplicity
_atom_site_calc_flag
_atom_site_refinement_flags
_atom_site_disorder_assembly
_atom_site_disorder_group
Zr1 Zr 0.87749(4) 0.84143(3) 0.225598(16) 0.02337(12) Uani 1 1 d . . .
Cl1 Cl 0.76096(11) 0.76660(7) 0.13409(4) 0.0346(3) Uani 1 1 d . . .
Cl2 Cl 1.09453(11) 0.77684(8) 0.19984(5) 0.0395(3) Uani 1 1 d . . .
O1 O 0.9398(2) 0.78961(18) 0.30715(11) 0.0247(6) Uani 1 1 d . . .
N1 N 0.6777(3) 0.7973(2) 0.25906(14) 0.0247(7) Uani 1 1 d . . .
C1 C 0.9029(4) 0.7687(3) 0.35987(17) 0.0234(9) Uani 1 1 d . . .
O2 O 0.5290(2) 0.7627(2) 0.32183(12) 0.0336(7) Uani 1 1 d . . .
C2 C 1.0023(4) 0.7473(3) 0.41009(17) 0.0264(9) Uani 1 1 d . . .
C3 C 0.9526(4) 0.7322(3) 0.46336(17) 0.0282(9) Uani 1 1 d . . .
H3A H 1.0178 0.7199 0.4975 0.034 Uiso 1 1 calc R . .
C4 C 0.8134(4) 0.7337(3) 0.47047(17) 0.0258(9) Uani 1 1 d . . .
C5 C 0.7201(4) 0.7496(3) 0.42047(16) 0.0239(9) Uani 1 1 d . . .
H5A H 0.6248 0.7493 0.4233 0.029 Uiso 1 1 calc R . .
C6 C 0.7628(4) 0.7663(3) 0.36521(17) 0.0237(9) Uani 1 1 d . . .
C7 C 0.6600(4) 0.7770(3) 0.31247(18) 0.0249(9) Uani 1 1 d . . .
C8 C 0.5405(4) 0.7904(3) 0.22166(18) 0.0316(10) Uani 1 1 d . . .
H8A H 0.5324 0.7298 0.1979 0.038 Uiso 1 1 calc R . .
H8B H 0.5238 0.8469 0.1947 0.038 Uiso 1 1 calc R . .
C9 C 0.4419(4) 0.7900(4) 0.26672(18) 0.0399(11) Uani 1 1 d . . .
H9A H 0.4008 0.8552 0.2701 0.048 Uiso 1 1 calc R . .
H9B H 0.3675 0.7419 0.2560 0.048 Uiso 1 1 calc R . .
C10 C 1.1552(4) 0.7377(3) 0.40513(18) 0.0316(10) Uani 1 1 d . . .
C11 C 1.1748(4) 0.6587(3) 0.3598(2) 0.0455(12) Uani 1 1 d . . .
H11A H 1.1220 0.6758 0.3214 0.068 Uiso 1 1 calc R . .
H11B H 1.1425 0.5962 0.3730 0.068 Uiso 1 1 calc R . .
H11C H 1.2723 0.6538 0.3559 0.068 Uiso 1 1 calc R . .
C12 C 1.2401(4) 0.7069(4) 0.4648(2) 0.0528(14) Uani 1 1 d . . .
H12A H 1.2035 0.6459 0.4783 0.079 Uiso 1 1 calc R . .
H12B H 1.2344 0.7579 0.4944 0.079 Uiso 1 1 calc R . .
H12C H 1.3362 0.6976 0.4595 0.079 Uiso 1 1 calc R . .
C13 C 1.2129(4) 0.8355(3) 0.3861(2) 0.0476(12) Uani 1 1 d . . .
H13A H 1.1664 0.8532 0.3466 0.071 Uiso 1 1 calc R . .
H13B H 1.3116 0.8290 0.3852 0.071 Uiso 1 1 calc R . .
H13C H 1.1971 0.8863 0.4145 0.071 Uiso 1 1 calc R . .
C14 C 0.7726(4) 0.7168(3) 0.53210(18) 0.0357(11) Uani 1 1 d . . .
C15 C 0.6161(4) 0.7187(4) 0.5300(2) 0.0443(12) Uani 1 1 d . . .
H15A H 0.5747 0.6664 0.5041 0.066 Uiso 1 1 calc R . .
H15B H 0.5802 0.7816 0.5145 0.066 Uiso 1 1 calc R . .
H15C H 0.5935 0.7093 0.5700 0.066 Uiso 1 1 calc R . .
C16 C 0.8364(5) 0.7972(5) 0.5747(2) 0.0683(17) Uani 1 1 d . . .
H16A H 0.8122 0.7856 0.6142 0.102 Uiso 1 1 calc R . .
H16B H 0.8009 0.8608 0.5602 0.102 Uiso 1 1 calc R . .
H16C H 0.9364 0.7963 0.5767 0.102 Uiso 1 1 calc R . .
C17 C 0.8251(5) 0.6179(4) 0.5556(2) 0.0732(19) Uani 1 1 d . . .
H17A H 0.7852 0.5667 0.5285 0.110 Uiso 1 1 calc R . .
H17B H 0.7984 0.6072 0.5948 0.110 Uiso 1 1 calc R . .
H17C H 0.9253 0.6161 0.5587 0.110 Uiso 1 1 calc R . .
C18 C 0.9983(4) 1.0020(3) 0.2319(2) 0.0356(11) Uani 1 1 d . . .
C19 C 0.9006(5) 1.0071(3) 0.2721(2) 0.0389(11) Uani 1 1 d . . .
C20 C 0.7674(4) 1.0067(3) 0.2382(2) 0.0346(11) Uani 1 1 d . . .
C21 C 0.7832(4) 0.9989(3) 0.17685(19) 0.0341(10) Uani 1 1 d . . .
C22 C 0.9238(4) 0.9964(3) 0.1731(2) 0.0360(11) Uani 1 1 d . . .
C23 C 1.1520(5) 1.0101(4) 0.2485(2) 0.0575(15) Uani 1 1 d . . .
H23A H 1.1785 1.0789 0.2506 0.086 Uiso 1 1 calc R . .
H23B H 1.1972 0.9772 0.2185 0.086 Uiso 1 1 calc R . .
H23C H 1.1799 0.9794 0.2871 0.086 Uiso 1 1 calc R . .
C24 C 0.9287(5) 1.0199(3) 0.33775(19) 0.0509(14) Uani 1 1 d . . .
H24A H 0.8919 1.0826 0.3485 0.076 Uiso 1 1 calc R . .
H24B H 1.0280 1.0182 0.3509 0.076 Uiso 1 1 calc R . .
H24C H 0.8848 0.9672 0.3570 0.076 Uiso 1 1 calc R . .
C25 C 0.6370(5) 1.0247(4) 0.2632(2) 0.0543(14) Uani 1 1 d . . .
H25A H 0.6283 1.0944 0.2709 0.081 Uiso 1 1 calc R . .
H25B H 0.6391 0.9884 0.3002 0.081 Uiso 1 1 calc R . .
H25C H 0.5586 1.0032 0.2347 0.081 Uiso 1 1 calc R . .
C26 C 0.6680(4) 1.0025(3) 0.1250(2) 0.0425(12) Uani 1 1 d . . .
H26A H 0.6654 1.0670 0.1066 0.064 Uiso 1 1 calc R . .
H26B H 0.5803 0.9898 0.1391 0.064 Uiso 1 1 calc R . .
H26C H 0.6837 0.9530 0.0959 0.064 Uiso 1 1 calc R . .
C27 C 0.9845(5) 0.9946(3) 0.1166(2) 0.0479(13) Uani 1 1 d . . .
H27A H 0.9834 1.0604 0.1001 0.072 Uiso 1 1 calc R . .
H27B H 0.9305 0.9511 0.0882 0.072 Uiso 1 1 calc R . .
H27C H 1.0794 0.9710 0.1247 0.072 Uiso 1 1 calc R . .
C101 C 0.741(2) 0.0191(17) 0.4602(10) 0.072(5) Uiso 0.25 1 d PD A -1
C102 C 0.671(2) -0.0043(16) 0.5127(10) 0.072(5) Uiso 0.25 1 d PD A -1
O103 O 0.5416(18) -0.0013(19) 0.5040(10) 0.092(7) Uiso 0.25 1 d PD A -1
C104 C 0.442(2) -0.0105(17) 0.5337(9) 0.071(5) Uiso 0.25 1 d PD A -1
C105 C 0.469(2) -0.0375(17) 0.5894(10) 0.071(5) Uiso 0.25 1 d PD A -1

loop_
_atom_site_aniso_label
_atom_site_aniso_U_11
_atom_site_aniso_U_22
_atom_site_aniso_U_33
_atom_site_aniso_U_23
_atom_site_aniso_U_13
_atom_site_aniso_U_12
Zr1 0.0264(2) 0.0247(2) 0.01858(19) 0.00101(18) 0.00205(14) 0.00006(18)
Cl1 0.0442(6) 0.0359(6) 0.0224(5) -0.0030(5) 0.0006(5) -0.0028(5)
Cl2 0.0337(6) 0.0576(7) 0.0285(6) 0.0036(5) 0.0083(5) 0.0094(5)
O1 0.0218(14) 0.0308(15) 0.0212(15) 0.0033(12) 0.0019(11) -0.0024(12)
N1 0.0232(17) 0.0314(18) 0.0180(18) 0.0021(15) -0.0016(14) 0.0024(15)
C1 0.026(2) 0.024(2) 0.021(2) 0.0008(17) 0.0042(17) 0.0000(17)
O2 0.0195(15) 0.0521(19) 0.0283(16) 0.0043(14) 0.0004(12) 0.0000(13)
C2 0.024(2) 0.030(2) 0.025(2) -0.0017(18) 0.0006(17) -0.0009(17)
C3 0.028(2) 0.036(2) 0.020(2) 0.0038(18) -0.0030(17) 0.0000(18)
C4 0.026(2) 0.032(2) 0.019(2) -0.0001(17) 0.0027(17) 0.0000(18)
C5 0.020(2) 0.031(2) 0.022(2) 0.0007(17) 0.0062(16) 0.0013(17)
C6 0.021(2) 0.029(2) 0.020(2) 0.0007(17) 0.0003(16) 0.0020(17)
C7 0.022(2) 0.025(2) 0.027(2) -0.0005(18) 0.0026(17) -0.0012(17)
C8 0.025(2) 0.040(2) 0.027(2) 0.003(2) -0.0064(18) -0.0012(19)
C9 0.025(2) 0.067(3) 0.026(2) 0.011(2) -0.0046(19) -0.002(2)
C10 0.022(2) 0.049(3) 0.023(2) 0.006(2) -0.0009(17) 0.0004(19)
C11 0.032(2) 0.064(3) 0.041(3) 0.004(3) 0.006(2) 0.017(2)
C12 0.024(2) 0.095(4) 0.038(3) 0.012(3) -0.001(2) 0.006(3)
C13 0.026(2) 0.068(3) 0.048(3) 0.013(3) 0.003(2) -0.010(2)
C14 0.028(2) 0.057(3) 0.022(2) 0.006(2) 0.0038(18) -0.001(2)
C15 0.033(3) 0.072(3) 0.029(3) 0.008(2) 0.009(2) 0.000(2)
C16 0.049(3) 0.128(5) 0.029(3) -0.022(3) 0.009(2) -0.024(3)
C17 0.051(3) 0.111(5) 0.061(4) 0.060(4) 0.021(3) 0.023(3)
C18 0.034(2) 0.030(2) 0.041(3) 0.007(2) -0.002(2) -0.0089(19)
C19 0.057(3) 0.021(2) 0.036(3) -0.0013(19) -0.004(2) -0.006(2)
C20 0.037(3) 0.023(2) 0.042(3) 0.004(2) 0.004(2) 0.0025(19)
C21 0.044(3) 0.025(2) 0.032(3) 0.0051(19) 0.000(2) 0.0029(19)
C22 0.037(3) 0.027(2) 0.043(3) 0.010(2) 0.002(2) -0.0051(19)
C23 0.046(3) 0.054(3) 0.068(4) 0.019(3) -0.005(3) -0.021(2)
C24 0.083(4) 0.031(3) 0.034(3) -0.013(2) -0.006(3) -0.002(3)
C25 0.060(3) 0.044(3) 0.062(4) -0.012(3) 0.020(3) 0.014(3)
C26 0.042(3) 0.037(3) 0.045(3) 0.011(2) -0.005(2) 0.003(2)
C27 0.054(3) 0.050(3) 0.041(3) 0.017(2) 0.010(2) 0.000(2)

loop_
_atom_type_symbol
_atom_type_description
_atom_type_scat_dispersion_real
_atom_type_scat_dispersion_imag
_atom_type_scat_source
C C 0.0033 0.0016 'International Tables Vol C Tables 4.2.6.8 and 6.1.1.4'
H H 0.0000 0.0000 'International Tables Vol C Tables 4.2.6.8 and 6.1.1.4'
N N 0.0061 0.0033 'International Tables Vol C Tables 4.2.6.8 and 6.1.1.4'
O O 0.0106 0.0060 'International Tables Vol C Tables 4.2.6.8 and 6.1.1.4'
Cl Cl 0.1484 0.1585 'International Tables Vol C Tables 4.2.6.8 and 6.1.1.4'
Zr Zr -2.9673 0.5597 'International Tables Vol C Tables 4.2.6.8 and 6.1.1.4'

loop_
_geom_angle_atom_site_label_1
_geom_angle_atom_site_label_2
_geom_angle_atom_site_label_3
_geom_angle
O1 Zr1 N1 75.94(10)
O1 Zr1 Cl1 133.08(8)
N1 Zr1 Cl1 81.77(8)
O1 Zr1 Cl2 86.34(8)
N1 Zr1 Cl2 143.21(8)
Cl1 Zr1 Cl2 87.66(4)
O1 Zr1 C18 100.49(12)
N1 Zr1 C18 129.64(13)
Cl1 Zr1 C18 125.20(10)
Cl2 Zr1 C18 84.80(11)
O1 Zr1 C19 86.12(12)
N1 Zr1 C19 97.32(14)
Cl1 Zr1 C19 137.91(10)
Cl2 Zr1 C19 113.58(12)
C18 Zr1 C19 33.10(14)
O1 Zr1 C22 133.70(12)
N1 Zr1 C22 127.33(13)
Cl1 Zr1 C22 92.46(10)
Cl2 Zr1 C22 88.07(11)
C18 Zr1 C22 33.21(13)
C19 Zr1 C22 54.77(15)
O1 Zr1 C21 138.65(12)
N1 Zr1 C21 95.44(13)
Cl1 Zr1 C21 83.62(10)
Cl2 Zr1 C21 118.36(11)
C18 Zr1 C21 54.18(13)
C19 Zr1 C21 54.44(13)
C22 Zr1 C21 32.10(13)
O1 Zr1 C20 106.74(12)
N1 Zr1 C20 78.33(13)
Cl1 Zr1 C20 108.40(10)
Cl2 Zr1 C20 138.22(10)
C18 Zr1 C20 54.17(13)
C19 Zr1 C20 32.63(13)
C22 Zr1 C20 53.93(15)
C21 Zr1 C20 32.77(13)
C1 O1 Zr1 145.6(2)
C7 N1 C8 107.0(3)
C7 N1 Zr1 127.9(2)
C8 N1 Zr1 125.1(2)
O1 C1 C6 118.9(3)
O1 C1 C2 121.5(3)
C6 C1 C2 119.5(4)
C7 O2 C9 106.2(3)
C3 C2 C1 116.5(3)
C3 C2 C10 121.8(3)
C1 C2 C10 121.6(4)
C2 C3 C4 125.0(3)
C2 C3 H3A 117.5
C4 C3 H3A 117.5
C5 C4 C3 116.8(4)
C5 C4 C14 123.5(3)
C3 C4 C14 119.7(3)
C4 C5 C6 121.3(3)
C4 C5 H5A 119.3
C6 C5 H5A 119.3
C1 C6 C5 120.6(3)
C1 C6 C7 119.7(4)
C5 C6 C7 119.6(3)
N1 C7 O2 116.5(3)
N1 C7 C6 129.0(4)
O2 C7 C6 114.6(3)
N1 C8 C9 103.2(3)
N1 C8 H8A 111.1
C9 C8 H8A 111.1
N1 C8 H8B 111.1
C9 C8 H8B 111.1
H8A C8 H8B 109.1
O2 C9 C8 103.4(3)
O2 C9 H9A 111.1
C8 C9 H9A 111.1
O2 C9 H9B 111.1
C8 C9 H9B 111.1
H9A C9 H9B 109.0
C11 C10 C2 109.5(3)
C11 C10 C13 109.7(4)
C2 C10 C13 110.6(3)
C11 C10 C12 107.3(4)
C2 C10 C12 111.6(3)
C13 C10 C12 108.1(3)
C10 C11 H11A 109.5
C10 C11 H11B 109.5
H11A C11 H11B 109.5
C10 C11 H11C 109.5
H11A C11 H11C 109.5
H11B C11 H11C 109.5
C10 C12 H12A 109.5
C10 C12 H12B 109.5
H12A C12 H12B 109.5
C10 C12 H12C 109.5
H12A C12 H12C 109.5
H12B C12 H12C 109.5
C10 C13 H13A 109.5
C10 C13 H13B 109.5
H13A C13 H13B 109.5
C10 C13 H13C 109.5
H13A C13 H13C 109.5
H13B C13 H13C 109.5
C17 C14 C15 108.3(4)
C17 C14 C4 109.7(4)
C15 C14 C4 111.4(3)
C17 C14 C16 109.3(4)
C15 C14 C16 108.7(4)
C4 C14 C16 109.4(4)
C14 C15 H15A 109.5
C14 C15 H15B 109.5
H15A C15 H15B 109.5
C14 C15 H15C 109.5
H15A C15 H15C 109.5
H15B C15 H15C 109.5
C14 C16 H16A 109.5
C14 C16 H16B 109.5
H16A C16 H16B 109.5
C14 C16 H16C 109.5
H16A C16 H16C 109.5
H16B C16 H16C 109.5
C14 C17 H17A 109.5
C14 C17 H17B 109.5
H17A C17 H17B 109.5
C14 C17 H17C 109.5
H17A C17 H17C 109.5
H17B C17 H17C 109.5
C19 C18 C22 107.8(4)
C19 C18 C23 125.5(4)
C22 C18 C23 126.5(4)
C19 C18 Zr1 73.7(2)
C22 C18 Zr1 74.1(2)
C23 C18 Zr1 122.0(3)
C20 C19 C18 107.8(4)
C20 C19 C24 124.5(5)
C18 C19 C24 127.5(4)
C20 C19 Zr1 75.3(2)
C18 C19 Zr1 73.2(2)
C24 C19 Zr1 121.6(3)
C19 C20 C21 107.9(4)
C19 C20 C25 124.4(4)
C21 C20 C25 127.2(4)
C19 C20 Zr1 72.0(2)
C21 C20 Zr1 73.4(2)
C25 C20 Zr1 126.3(3)
C22 C21 C20 108.2(4)
C22 C21 C26 125.9(4)
C20 C21 C26 125.7(4)
C22 C21 Zr1 72.9(2)
C20 C21 Zr1 73.8(2)
C26 C21 Zr1 123.5(3)
C21 C22 C18 108.3(4)
C21 C22 C27 125.2(4)
C18 C22 C27 126.3(4)
C21 C22 Zr1 75.0(2)
C18 C22 Zr1 72.7(2)
C27 C22 Zr1 121.3(3)
C18 C23 H23A 109.5
C18 C23 H23B 109.5
H23A C23 H23B 109.5
C18 C23 H23C 109.5
H23A C23 H23C 109.5
H23B C23 H23C 109.5
C19 C24 H24A 109.5
C19 C24 H24B 109.5
H24A C24 H24B 109.5
C19 C24 H24C 109.5
H24A C24 H24C 109.5
H24B C24 H24C 109.5
C20 C25 H25A 109.5
C20 C25 H25B 109.5
H25A C25 H25B 109.5
C20 C25 H25C 109.5
H25A C25 H25C 109.5
H25B C25 H25C 109.5
C21 C26 H26A 109.5
C21 C26 H26B 109.5
H26A C26 H26B 109.5
C21 C26 H26C 109.5
H26A C26 H26C 109.5
H26B C26 H26C 109.5
C22 C27 H27A 109.5
C22 C27 H27B 109.5
H27A C27 H27B 109.5
C22 C27 H27C 109.5
H27A C27 H27C 109.5
H27B C27 H27C 109.5
O103 C102 C101 116(2)
C102 O103 C104 139(3)
O103 C104 C105 118(2)

loop_
_geom_bond_atom_site_label_1
_geom_bond_atom_site_label_2
_geom_bond_distance
Zr1 O1 2.005(2)
Zr1 N1 2.295(3)
Zr1 Cl1 2.4574(10)
Zr1 Cl2 2.4644(11)
Zr1 C18 2.501(4)
Zr1 C19 2.508(4)
Zr1 C22 2.519(4)
Zr1 C21 2.546(4)
Zr1 C20 2.551(4)
O1 C1 1.340(4)
N1 C7 1.288(5)
N1 C8 1.491(4)
C1 C6 1.403(5)
C1 C2 1.425(5)
O2 C7 1.353(4)
O2 C9 1.464(4)
C2 C3 1.393(5)
C2 C10 1.533(5)
C3 C4 1.403(5)
C3 H3A 0.9500
C4 C5 1.374(5)
C4 C14 1.538(5)
C5 C6 1.407(5)
C5 H5A 0.9500
C6 C7 1.463(5)
C8 C9 1.516(6)
C8 H8A 0.9900
C8 H8B 0.9900
C9 H9A 0.9900
C9 H9B 0.9900
C10 C11 1.531(6)
C10 C13 1.546(6)
C10 C12 1.549(5)
C11 H11A 0.9800
C11 H11B 0.9800
C11 H11C 0.9800
C12 H12A 0.9800
C12 H12B 0.9800
C12 H12C 0.9800
C13 H13A 0.9800
C13 H13B 0.9800
C13 H13C 0.9800
C14 C17 1.523(6)
C14 C15 1.535(6)
C14 C16 1.544(6)
C15 H15A 0.9800
C15 H15B 0.9800
C15 H15C 0.9800
C16 H16A 0.9800
C16 H16B 0.9800
C16 H16C 0.9800
C17 H17A 0.9800
C17 H17B 0.9800
C17 H17C 0.9800
C18 C19 1.427(6)
C18 C22 1.435(6)
C18 C23 1.509(6)
C19 C20 1.422(6)
C19 C24 1.495(6)
C20 C21 1.438(6)
C20 C25 1.500(6)
C21 C22 1.400(6)
C21 C26 1.516(6)
C22 C27 1.500(6)
C23 H23A 0.9800
C23 H23B 0.9800
C23 H23C 0.9800
C24 H24A 0.9800
C24 H24B 0.9800
C24 H24C 0.9800
C25 H25A 0.9800
C25 H25B 0.9800
C25 H25C 0.9800
C26 H26A 0.9800
C26 H26B 0.9800
C26 H26C 0.9800
C27 H27A 0.9800
C27 H27B 0.9800
C27 H27C 0.9800
C101 C102 1.505(17)
C102 O103 1.257(16)
O103 C104 1.283(18)
C104 C105 1.314(17)
